data_7053591
loop_
_publ_author_name
'Sunatsuki, Yukinari'
'Miyahara, Sho'
'Suzuki, Takayoshi'
'Kojima, Masaaki'
'Nakashima, Toshio'
'Matsumoto, Naohide'
'Galsb\/ol, Frode'

_publ_section_title
;
 Homochiral column structure of rac- and \L-[MIII(tn)3]P3O9 (M = Co, Cr;
 tn = 1,3-diaminopropane; P3O9 = cyclotriphosphate(3&#x2212;)) produced by
 multiple hydrogen bonds
;
_journal_issue 12
_journal_name_full 'New Journal of Chemistry'
_journal_page_first 2777
_journal_paper_doi 10.1039/c0nj00270d
_journal_volume 34
_journal_year 2010
_chemical_absolute_configuration 'CHOOSE rm ad rmad syn or unk'
_chemical_formula_moiety '2(C9 H30 Co N6), 2(O9 P3), 5(H2 O) '
_chemical_formula_sum 'C9 H35 Co N6 O11.5 P3'
_chemical_formula_weight 563.27
_space_group_IT_number 19
_symmetry_cell_setting orthorhombic
_symmetry_Int_Tables_number 19
_symmetry_space_group_name_Hall 'P 2ac 2ab'
_symmetry_space_group_name_H-M 'P 21 21 21'
_cell_angle_alpha 90.0000
_cell_angle_beta 90.0000
_cell_angle_gamma 90.0000
_cell_formula_units_Z 8
_cell_length_a 10.4652(3)
_cell_length_b 14.9511(4)
_cell_length_c 28.3327(6)
_cell_measurement_reflns_used 41104
_cell_measurement_temperature 93.1
_cell_measurement_theta_max 30.0
_cell_measurement_theta_min 3.1
_cell_volume 4433.1(2)
_computing_cell_refinement PROCESS-AUTO
_computing_data_collection PROCESS-AUTO
_computing_data_reduction CrystalStructure
_computing_publication_material 'CrystalStructure 3.8'
_computing_structure_refinement CRYSTALS
_computing_structure_solution SIR2004
_diffrn_ambient_temperature 93.1
_diffrn_detector_area_resol_mean 10.00
_diffrn_measured_fraction_theta_full 0.998
_diffrn_measured_fraction_theta_max 0.998
_diffrn_measurement_device_type 'Rigaku RAXIS-RAPID'
_diffrn_measurement_method \w
_diffrn_radiation_type 'Mo K\a'
_diffrn_radiation_wavelength 0.71075
_diffrn_reflns_av_R_equivalents 0.041
_diffrn_reflns_limit_h_max 12
_diffrn_reflns_limit_h_min -13
_diffrn_reflns_limit_k_max 19
_diffrn_reflns_limit_k_min -19
_diffrn_reflns_limit_l_max 36
_diffrn_reflns_limit_l_min -36
_diffrn_reflns_number 38740
_diffrn_reflns_theta_full 27.48
_diffrn_reflns_theta_max 27.48
_exptl_absorpt_coefficient_mu 1.057
_exptl_absorpt_correction_T_max 0.827
_exptl_absorpt_correction_T_min 0.805
_exptl_absorpt_correction_type numerical
_exptl_absorpt_process_details
;
   Higashi, T. (1999). Program for Absorption Correction.
   Rigaku Corporation, Tokyo, Japan.
;
_exptl_crystal_colour orange
_exptl_crystal_density_diffrn 1.688
_exptl_crystal_density_method 'not measured'
_exptl_crystal_description needle
_exptl_crystal_F_000 2360.00
_exptl_crystal_size_max 0.40
_exptl_crystal_size_mid 0.20
_exptl_crystal_size_min 0.18
_refine_diff_density_max 0.93
_refine_diff_density_min -1.00
_refine_ls_abs_structure_details 'Flack, H. D. (1983), Acta Cryst. A39, 876-881.  4525 Friedel Pairs'
_refine_ls_abs_structure_Flack 0.004(7)
_refine_ls_extinction_method none
_refine_ls_goodness_of_fit_ref 1.024
_refine_ls_hydrogen_treatment refall
_refine_ls_number_parameters 621
_refine_ls_number_reflns 10170
_refine_ls_R_factor_gt 0.0283
_refine_ls_shift/su_max 0.0000
_refine_ls_structure_factor_coef Fsqd
_refine_ls_weighting_details 'w = 1/[1.0000\s(Fo^2^)]/(4Fo^2^)'
_refine_ls_weighting_scheme calc
_refine_ls_wR_factor_ref 0.0417
_reflns_number_gt 8641
_reflns_number_total 10170
_reflns_threshold_expression F^2^>2.0\s(F^2^)
_cod_data_source_file c0nj00270d.txt
_cod_data_source_block lamda-[Co(tn)]P3O9
_cod_original_cell_volume 4433.12(19)
_cod_original_formula_sum 'C18 H70 Co2 N12 O23 P6 '
_cod_database_code 7053591

loop_
_symmetry_equiv_pos_site_id
_symmetry_equiv_pos_as_xyz
1 +X,+Y,+Z
2 1/2+X,1/2-Y,-Z
3 -X,1/2+Y,1/2-Z
4 1/2-X,-Y,1/2+Z

loop_
_atom_site_label
_atom_site_type_symbol
_atom_site_fract_x
_atom_site_fract_y
_atom_site_fract_z
_atom_site_U_iso_or_equiv
_atom_site_adp_type
_atom_site_occupancy
_atom_site_symmetry_multiplicity
_atom_site_calc_flag
_atom_site_refinement_flags
Co(1) Co 0.45750(3) 0.25642(2) 0.367520(10) 0.00840(7) Uani 1.00 1 d .
Co(2) Co 1.04502(3) 0.27922(2) 0.124250(10) 0.01154(8) Uani 1.00 1 d .
P(1) P 1.01248(6) 0.24423(5) 0.30532(2) 0.01096(16) Uani 1.00 1 d .
P(2) P 0.93942(7) 0.30840(5) 0.39803(2) 0.01211(17) Uani 1.00 1 d .
P(3) P 0.90969(6) 0.12399(5) 0.37288(2) 0.01179(16) Uani 1.00 1 d .
P(4) P 0.58464(6) 0.27594(5) 0.09779(2) 0.01094(17) Uani 1.00 1 d .
P(5) P 0.48556(6) 0.21882(5) 0.18732(2) 0.01163(17) Uani 1.00 1 d .
P(6) P 0.47681(6) 0.09439(5) 0.10768(2) 0.01231(17) Uani 1.00 1 d .
O(1) O 0.93005(15) 0.30557(12) 0.34066(4) 0.0111(4) Uani 1.00 1 d .
O(2) O 0.93429(19) 0.20253(13) 0.41011(5) 0.0220(5) Uani 1.00 1 d .
O(3) O 1.01499(15) 0.14994(13) 0.33329(5) 0.0124(4) Uani 1.00 1 d .
O(4) O 1.14643(15) 0.27663(14) 0.30320(5) 0.0166(5) Uani 1.00 1 d .
O(5) O 0.93809(15) 0.23462(13) 0.26109(4) 0.0164(4) Uani 1.00 1 d .
O(6) O 1.06686(15) 0.34190(13) 0.41250(5) 0.0167(5) Uani 1.00 1 d .
O(7) O 0.82125(15) 0.35144(14) 0.41514(5) 0.0180(5) Uani 1.00 1 d .
O(8) O 0.95103(17) 0.03913(12) 0.39543(5) 0.0162(4) Uani 1.00 1 d .
O(9) O 0.78063(15) 0.13076(15) 0.35207(6) 0.0209(5) Uani 1.00 1 d .
O(10) O 0.58925(14) 0.26919(13) 0.15493(5) 0.0119(4) Uani 1.00 1 d .
O(11) O 0.48079(16) 0.12202(13) 0.16273(5) 0.0166(4) Uani 1.00 1 d .
O(12) O 0.55869(18) 0.17309(13) 0.08430(5) 0.0185(5) Uani 1.00 1 d .
O(13) O 0.71637(15) 0.29666(14) 0.08238(5) 0.0182(5) Uani 1.00 1 d .
O(14) O 0.47588(16) 0.33195(13) 0.08251(5) 0.0173(5) Uani 1.00 1 d .
O(15) O 0.54338(15) 0.20513(13) 0.23463(4) 0.0152(4) Uani 1.00 1 d .
O(16) O 0.36099(15) 0.26438(14) 0.18300(5) 0.0182(5) Uani 1.00 1 d .
O(17) O 0.54783(18) 0.01028(12) 0.10169(5) 0.0181(4) Uani 1.00 1 d .
O(18) O 0.34274(17) 0.09886(14) 0.09072(6) 0.0249(5) Uani 1.00 1 d .
O(19) O 0.76826(17) 0.09150(15) 0.23162(6) 0.0303(6) Uani 1.00 1 d .
O(22) O 0.26590(16) 0.00971(14) 0.52396(5) 0.0177(5) Uani 1.00 1 d .
O(20) O 0.57953(16) 0.09829(14) 0.49441(5) 0.0205(5) Uani 1.00 1 d .
O(21) O 0.49127(16) -0.08463(13) 0.50357(5) 0.0201(5) Uani 1.00 1 d .
O(23) O 0.20275(16) 0.04958(14) 0.42894(5) 0.0211(5) Uani 1.00 1 d .
N(1) N 0.54576(19) 0.15281(14) 0.39609(6) 0.0113(5) Uani 1.00 1 d .
N(2) N 0.37801(18) 0.18357(16) 0.31684(6) 0.0116(5) Uani 1.00 1 d .
N(3) N 0.60866(18) 0.28173(16) 0.32590(6) 0.0113(5) Uani 1.00 1 d .
N(4) N 0.37033(18) 0.36307(16) 0.33978(6) 0.0109(5) Uani 1.00 1 d .
N(5) N 0.54132(19) 0.33338(14) 0.41565(5) 0.0090(5) Uani 1.00 1 d .
N(6) N 0.30492(17) 0.23242(16) 0.40660(6) 0.0110(5) Uani 1.00 1 d .
N(7) N 1.1151(2) 0.19486(18) 0.17172(8) 0.0304(7) Uani 1.00 1 d .
N(8) N 0.9470(2) 0.18586(15) 0.09049(6) 0.0150(5) Uani 1.00 1 d .
N(9) N 1.20029(18) 0.25860(18) 0.08556(7) 0.0205(6) Uani 1.00 1 d .
N(10) N 0.97069(18) 0.36613(15) 0.07932(5) 0.0103(5) Uani 1.00 1 d .
N(11) N 1.14059(19) 0.37666(17) 0.15680(6) 0.0137(6) Uani 1.00 1 d .
N(12) N 0.89595(19) 0.30099(16) 0.16626(6) 0.0153(6) Uani 1.00 1 d .
C(1) C 0.5023(2) 0.05909(18) 0.38969(7) 0.0143(7) Uani 1.00 1 d .
C(2) C 0.4733(2) 0.03698(19) 0.33827(7) 0.0166(7) Uani 1.00 1 d .
C(3) C 0.3561(2) 0.0870(2) 0.32106(8) 0.0155(7) Uani 1.00 1 d .
C(4) C 0.6367(2) 0.3767(2) 0.31473(8) 0.0146(7) Uani 1.00 1 d .
C(5) C 0.5379(2) 0.41755(18) 0.28143(7) 0.0134(6) Uani 1.00 1 d .
C(6) C 0.3990(2) 0.3885(2) 0.28997(7) 0.0146(7) Uani 1.00 1 d .
C(7) C 0.5098(2) 0.32841(19) 0.46687(7) 0.0138(6) Uani 1.00 1 d .
C(8) C 0.3663(2) 0.3270(2) 0.47461(8) 0.0165(7) Uani 1.00 1 d .
C(9) C 0.3078(2) 0.2406(2) 0.45911(7) 0.0137(6) Uani 1.00 1 d .
C(10) C 1.0770(2) 0.1007(2) 0.17783(9) 0.0262(8) Uani 1.00 1 d .
C(11) C 1.0248(2) 0.0555(2) 0.13435(9) 0.0286(8) Uani 1.00 1 d .
C(12) C 0.9108(2) 0.1022(2) 0.11421(9) 0.0227(8) Uani 1.00 1 d .
C(13) C 1.2075(2) 0.2768(2) 0.03442(8) 0.0243(8) Uani 1.00 1 d .
C(14) C 1.1529(2) 0.3677(2) 0.02230(8) 0.0234(8) Uani 1.00 1 d .
C(15) C 1.0080(2) 0.3691(2) 0.02844(7) 0.0181(7) Uani 1.00 1 d .
C(16) C 1.1064(2) 0.4024(2) 0.20624(8) 0.0202(7) Uani 1.00 1 d .
C(17) C 0.9686(2) 0.4356(2) 0.21273(8) 0.0211(7) Uani 1.00 1 d .
C(18) C 0.8683(2) 0.3943(2) 0.18005(8) 0.0199(8) Uani 1.00 1 d .
H(1) H 0.6308 0.1546 0.3844 0.014 Uiso 1.00 1 c R
H(2) H 0.5464 0.1637 0.4291 0.014 Uiso 1.00 1 c R
H(3) H 0.5675 0.0199 0.4006 0.017 Uiso 1.00 1 c R
H(4) H 0.4270 0.0502 0.4078 0.017 Uiso 1.00 1 c R
H(5) H 0.5444 0.0541 0.3195 0.020 Uiso 1.00 1 c R
H(6) H 0.4593 -0.0255 0.3351 0.020 Uiso 1.00 1 c R
H(7) H 0.2884 0.0770 0.3427 0.018 Uiso 1.00 1 c R
H(8) H 0.3329 0.0643 0.2909 0.019 Uiso 1.00 1 c R
H(9) H 0.2965 0.2096 0.3114 0.014 Uiso 1.00 1 c R
H(10) H 0.4303 0.1916 0.2898 0.015 Uiso 1.00 1 c R
H(11) H 0.6820 0.2571 0.3408 0.014 Uiso 1.00 1 c R
H(12) H 0.5941 0.2519 0.2968 0.014 Uiso 1.00 1 c R
H(13) H 0.6369 0.4099 0.3433 0.017 Uiso 1.00 1 c R
H(14) H 0.7186 0.3802 0.3004 0.018 Uiso 1.00 1 c R
H(15) H 0.5416 0.4807 0.2847 0.016 Uiso 1.00 1 c R
H(16) H 0.5607 0.4015 0.2501 0.016 Uiso 1.00 1 c R
H(17) H 0.3820 0.3380 0.2706 0.018 Uiso 1.00 1 c R
H(18) H 0.3440 0.4363 0.2812 0.017 Uiso 1.00 1 c R
H(19) H 0.2810 0.3526 0.3421 0.014 Uiso 1.00 1 c R
H(20) H 0.3926 0.4131 0.3588 0.013 Uiso 1.00 1 c R
H(21) H 0.6305 0.3226 0.4129 0.011 Uiso 1.00 1 c R
H(22) H 0.5234 0.3933 0.4067 0.011 Uiso 1.00 1 c R
H(23) H 0.5442 0.2743 0.4790 0.016 Uiso 1.00 1 c R
H(24) H 0.5466 0.3778 0.4830 0.016 Uiso 1.00 1 c R
H(25) H 0.3489 0.3365 0.5071 0.020 Uiso 1.00 1 c R
H(26) H 0.3297 0.3740 0.4566 0.020 Uiso 1.00 1 c R
H(27) H 0.2231 0.2372 0.4711 0.016 Uiso 1.00 1 c R
H(28) H 0.3572 0.1928 0.4717 0.016 Uiso 1.00 1 c R
H(29) H 0.2402 0.2721 0.3959 0.014 Uiso 1.00 1 c R
H(30) H 0.2804 0.1725 0.4000 0.014 Uiso 1.00 1 c R
H(31) H 1.2043 0.1926 0.1656 0.037 Uiso 1.00 1 c R
H(32) H 1.1007 0.2230 0.2013 0.037 Uiso 1.00 1 c R
H(33) H 1.1486 0.0680 0.1891 0.032 Uiso 1.00 1 c R
H(34) H 1.0109 0.0994 0.2008 0.032 Uiso 1.00 1 c R
H(35) H 1.0903 0.0559 0.1111 0.034 Uiso 1.00 1 c R
H(36) H 1.0030 -0.0045 0.1418 0.034 Uiso 1.00 1 c R
H(37) H 0.8540 0.1158 0.1394 0.027 Uiso 1.00 1 c R
H(38) H 0.8693 0.0639 0.0923 0.027 Uiso 1.00 1 c R
H(39) H 0.8702 0.2135 0.0802 0.018 Uiso 1.00 1 c R
H(40) H 0.9968 0.1693 0.0638 0.018 Uiso 1.00 1 c R
H(41) H 1.2657 0.2940 0.0994 0.025 Uiso 1.00 1 c R
H(42) H 1.2206 0.1971 0.0892 0.025 Uiso 1.00 1 c R
H(43) H 1.2939 0.2737 0.0242 0.029 Uiso 1.00 1 c R
H(44) H 1.1586 0.2328 0.0184 0.029 Uiso 1.00 1 c R
H(45) H 1.1902 0.4109 0.0427 0.028 Uiso 1.00 1 c R
H(46) H 1.1737 0.3817 -0.0095 0.028 Uiso 1.00 1 c R
H(47) H 0.9723 0.3190 0.0126 0.021 Uiso 1.00 1 c R
H(48) H 0.9757 0.4227 0.0149 0.022 Uiso 1.00 1 c R
H(49) H 0.8811 0.3559 0.0797 0.012 Uiso 1.00 1 c R
H(50) H 0.9883 0.4238 0.0918 0.012 Uiso 1.00 1 c R
H(51) H 1.2282 0.3601 0.1566 0.017 Uiso 1.00 1 c R
H(52) H 1.1291 0.4290 0.1383 0.017 Uiso 1.00 1 c R
H(53) H 1.1173 0.3509 0.2255 0.024 Uiso 1.00 1 c R
H(54) H 1.1631 0.4481 0.2164 0.024 Uiso 1.00 1 c R
H(55) H 0.9434 0.4245 0.2444 0.025 Uiso 1.00 1 c R
H(56) H 0.9686 0.4982 0.2070 0.025 Uiso 1.00 1 c R
H(57) H 0.8626 0.4293 0.1522 0.024 Uiso 1.00 1 c R
H(58) H 0.7883 0.3947 0.1959 0.024 Uiso 1.00 1 c R
H(59) H 0.8225 0.2778 0.1508 0.019 Uiso 1.00 1 c R
H(60) H 0.9108 0.2685 0.1945 0.019 Uiso 1.00 1 c R
H(61) H 0.8121 0.1345 0.2433 0.037 Uiso 1.00 1 c R
H(62) H 0.6841 0.1115 0.2303 0.037 Uiso 1.00 1 c R
H(67) H 0.2926 0.0581 0.5415 0.021 Uiso 1.00 1 c R
H(68) H 0.2256 -0.0259 0.5435 0.021 Uiso 1.00 1 c R
H(64) H 0.5619 0.0368 0.4977 0.025 Uiso 1.00 1 c R
H(63) H 0.5769 0.1128 0.5227 0.025 Uiso 1.00 1 c R
H(65) H 0.4945 -0.1091 0.4774 0.024 Uiso 1.00 1 c R
H(66) H 0.4185 -0.0571 0.5063 0.024 Uiso 1.00 1 c R
H(69) H 0.2136 0.0442 0.4555 0.026 Uiso 1.00 1 c R
H(70) H 0.1196 0.0522 0.4235 0.025 Uiso 1.00 1 c R

loop_
_atom_site_aniso_label
_atom_site_aniso_U_11
_atom_site_aniso_U_22
_atom_site_aniso_U_33
_atom_site_aniso_U_12
_atom_site_aniso_U_13
_atom_site_aniso_U_23
Co(1) 0.00672(14) 0.0103(2) 0.00818(13) 0.00017(16) -0.00046(12) 0.00028(13)
Co(2) 0.00957(16) 0.0103(2) 0.01478(15) -0.00019(16) -0.00334(13) 0.00035(14)
P(1) 0.0095(3) 0.0129(4) 0.0105(2) -0.0006(3) 0.0007(2) 0.0010(2)
P(2) 0.0147(3) 0.0114(4) 0.0102(2) 0.0014(3) -0.0008(2) -0.0018(2)
P(3) 0.0119(3) 0.0110(4) 0.0125(2) 0.0003(2) 0.0022(2) 0.0007(2)
P(4) 0.0102(3) 0.0123(4) 0.0103(2) -0.0009(3) -0.0012(2) 0.0009(2)
P(5) 0.0112(3) 0.0139(4) 0.0098(2) 0.0001(3) 0.0002(2) -0.0005(2)
P(6) 0.0149(3) 0.0101(4) 0.0119(2) -0.0007(3) -0.0027(2) -0.0006(2)
O(1) 0.0133(9) 0.0128(11) 0.0071(7) 0.0009(8) -0.0009(6) 0.0012(6)
O(2) 0.0446(12) 0.0120(12) 0.0095(7) -0.0013(10) 0.0020(7) 0.0001(7)
O(3) 0.0104(9) 0.0132(11) 0.0137(7) 0.0018(8) 0.0047(6) 0.0016(7)
O(4) 0.0098(8) 0.0210(13) 0.0191(8) -0.0024(8) -0.0001(6) 0.0033(8)
O(5) 0.0160(9) 0.0253(12) 0.0078(7) -0.0028(9) -0.0009(6) -0.0001(7)
O(6) 0.0122(9) 0.0238(13) 0.0141(8) 0.0019(9) -0.0043(6) -0.0055(7)
O(7) 0.0139(9) 0.0235(14) 0.0167(8) 0.0009(9) 0.0019(6) -0.0082(8)
O(8) 0.0176(9) 0.0128(11) 0.0182(8) -0.0005(9) -0.0005(7) 0.0039(7)
O(9) 0.0079(9) 0.0279(14) 0.0269(9) -0.0022(9) -0.0003(7) 0.0070(9)
O(10) 0.0126(8) 0.0159(12) 0.0071(7) -0.0021(8) -0.0018(5) -0.0021(7)
O(11) 0.0242(10) 0.0145(11) 0.0113(7) -0.0021(9) 0.0043(7) 0.0006(7)
O(12) 0.0314(11) 0.0138(11) 0.0102(7) -0.0066(10) 0.0033(7) 0.0001(7)
O(13) 0.0117(9) 0.0244(14) 0.0186(8) -0.0035(9) 0.0021(6) 0.0039(8)
O(14) 0.0132(9) 0.0205(12) 0.0181(8) 0.0003(9) -0.0014(7) 0.0079(7)
O(15) 0.0139(8) 0.0239(12) 0.0078(7) 0.0029(9) 0.0015(6) -0.0007(7)
O(16) 0.0108(8) 0.0263(14) 0.0175(8) 0.0040(9) -0.0007(6) -0.0012(8)
O(17) 0.0234(10) 0.0123(11) 0.0185(8) 0.0035(9) -0.0038(7) -0.0031(7)
O(18) 0.0205(10) 0.0212(14) 0.0331(10) -0.0013(9) -0.0118(8) -0.0054(9)
O(19) 0.0230(11) 0.0265(15) 0.0413(12) 0.0020(10) -0.0086(8) -0.0140(10)
O(22) 0.0199(10) 0.0191(13) 0.0140(8) -0.0044(9) 0.0017(7) -0.0015(8)
O(20) 0.0289(11) 0.0211(13) 0.0116(8) -0.0052(10) -0.0023(7) -0.0006(7)
O(21) 0.0256(10) 0.0194(12) 0.0152(8) 0.0015(9) 0.0010(7) -0.0033(7)
O(23) 0.0159(10) 0.0292(14) 0.0182(9) -0.0053(9) -0.0015(7) 0.0053(8)
N(1) 0.0126(10) 0.0136(13) 0.0078(8) -0.0011(10) 0.0031(8) 0.0007(8)
N(2) 0.0073(10) 0.0163(14) 0.0111(9) -0.0011(9) 0.0007(7) -0.0005(9)
N(3) 0.0097(10) 0.0160(14) 0.0082(9) 0.0005(10) -0.0002(7) 0.0005(8)
N(4) 0.0079(10) 0.0159(14) 0.0090(9) -0.0004(10) -0.0008(7) -0.0004(9)
N(5) 0.0086(10) 0.0093(12) 0.0090(8) -0.0010(10) 0.0009(8) 0.0019(7)
N(6) 0.0099(10) 0.0120(14) 0.0112(9) 0.0000(9) -0.0005(7) -0.0000(9)
N(7) 0.0191(13) 0.0256(18) 0.0466(14) -0.0060(12) -0.0138(10) 0.0147(13)
N(8) 0.0117(10) 0.0152(14) 0.0180(9) 0.0022(10) 0.0015(8) -0.0016(9)
N(9) 0.0108(10) 0.0179(16) 0.0329(11) 0.0003(11) -0.0011(8) -0.0102(11)
N(10) 0.0094(10) 0.0111(13) 0.0103(8) -0.0003(10) 0.0010(7) -0.0021(8)
N(11) 0.0102(10) 0.0168(15) 0.0142(10) -0.0025(10) -0.0031(8) 0.0012(9)
N(12) 0.0153(11) 0.0217(16) 0.0088(9) -0.0037(10) -0.0024(7) 0.0007(9)
C(1) 0.0156(13) 0.0122(16) 0.0150(12) -0.0002(11) 0.0011(9) 0.0033(10)
C(2) 0.0229(15) 0.0098(16) 0.0172(11) 0.0017(13) -0.0006(11) -0.0026(10)
C(3) 0.0180(13) 0.0154(18) 0.0130(12) -0.0026(13) -0.0008(10) -0.0030(11)
C(4) 0.0126(13) 0.0158(17) 0.0154(12) -0.0037(12) 0.0050(9) 0.0022(11)
C(5) 0.0188(13) 0.0098(16) 0.0116(11) -0.0021(13) 0.0019(10) 0.0027(9)
C(6) 0.0176(13) 0.0154(18) 0.0107(11) 0.0014(12) -0.0036(9) 0.0028(11)
C(7) 0.0174(14) 0.0153(16) 0.0086(10) -0.0013(12) -0.0036(9) -0.0013(10)
C(8) 0.0192(14) 0.0238(19) 0.0066(11) 0.0038(14) 0.0021(9) -0.0003(11)
C(9) 0.0131(12) 0.0213(18) 0.0065(10) 0.0001(12) 0.0024(8) 0.0030(11)
C(10) 0.0348(18) 0.0167(19) 0.0270(14) -0.0017(15) 0.0005(12) 0.0038(12)
C(11) 0.0472(19) 0.0119(17) 0.0266(14) 0.0041(15) 0.0026(14) 0.0018(12)
C(12) 0.0235(15) 0.0198(19) 0.0250(14) -0.0098(14) 0.0071(11) -0.0050(12)
C(13) 0.0151(14) 0.034(2) 0.0235(13) -0.0024(15) 0.0058(10) -0.0176(14)
C(14) 0.0194(14) 0.041(2) 0.0096(12) -0.0119(15) 0.0048(10) -0.0052(13)
C(15) 0.0184(14) 0.0255(18) 0.0103(10) -0.0057(14) -0.0019(9) 0.0026(11)
C(16) 0.0269(15) 0.0205(19) 0.0131(12) -0.0098(14) -0.0058(10) 0.0025(11)
C(17) 0.0327(16) 0.0146(18) 0.0159(12) 0.0014(15) 0.0028(11) -0.0012(11)
C(18) 0.0225(15) 0.022(2) 0.0149(12) 0.0026(14) 0.0057(10) 0.0002(12)

loop_
_atom_type_symbol
_atom_type_description
_atom_type_scat_dispersion_real
_atom_type_scat_dispersion_imag
_atom_type_scat_source
C C 0.003 0.002
;
International Tables for Crystallography
(1992, Vol. C, Tables 4.2.6.8 and 6.1.1.4)
;
H H 0.000 0.000
;
International Tables for Crystallography
(1992, Vol. C, Table 6.1.1.4)
;
Co Co 0.349 0.972
;
International Tables for Crystallography
(1992, Vol. C, Tables 4.2.6.8 and 6.1.1.4)
;
N N 0.006 0.003
;
International Tables for Crystallography
(1992, Vol. C, Tables 4.2.6.8 and 6.1.1.4)
;
O O 0.011 0.006
;
International Tables for Crystallography
(1992, Vol. C, Tables 4.2.6.8 and 6.1.1.4)
;
P P 0.102 0.094
;
International Tables for Crystallography
(1992, Vol. C, Tables 4.2.6.8 and 6.1.1.4)
;

loop_
_geom_angle_atom_site_label_1
_geom_angle_atom_site_label_2
_geom_angle_atom_site_label_3
_geom_angle
_geom_angle_publ_flag
N(1) Co(1) N(2) 93.56(8) yes
N(1) Co(1) N(3) 91.15(8) yes
N(1) Co(1) N(4) 178.62(8) yes
N(1) Co(1) N(5) 88.08(8) yes
N(1) Co(1) N(6) 90.33(8) yes
N(2) Co(1) N(3) 90.50(7) yes
N(2) Co(1) N(4) 87.82(8) yes
N(2) Co(1) N(5) 176.97(7) yes
N(2) Co(1) N(6) 88.11(7) yes
N(3) Co(1) N(4) 88.76(8) yes
N(3) Co(1) N(5) 86.91(7) yes
N(3) Co(1) N(6) 178.03(7) yes
N(4) Co(1) N(5) 90.54(8) yes
N(4) Co(1) N(6) 89.79(8) yes
N(5) Co(1) N(6) 94.43(7) yes
N(7) Co(2) N(8) 94.06(9) yes
N(7) Co(2) N(9) 88.44(9) yes
N(7) Co(2) N(10) 177.33(8) yes
N(7) Co(2) N(11) 88.02(9) yes
N(7) Co(2) N(12) 89.34(8) yes
N(8) Co(2) N(9) 92.73(8) yes
N(8) Co(2) N(10) 87.05(8) yes
N(8) Co(2) N(11) 177.90(8) yes
N(8) Co(2) N(12) 89.90(8) yes
N(9) Co(2) N(10) 93.93(8) yes
N(9) Co(2) N(11) 87.61(8) yes
N(9) Co(2) N(12) 176.67(7) yes
N(10) Co(2) N(11) 90.86(8) yes
N(10) Co(2) N(12) 88.23(7) yes
N(11) Co(2) N(12) 89.83(8) yes
O(1) P(1) O(3) 101.57(8) yes
O(1) P(1) O(4) 110.22(10) yes
O(1) P(1) O(5) 107.45(8) yes
O(3) P(1) O(4) 106.79(9) yes
O(3) P(1) O(5) 109.77(10) yes
O(4) P(1) O(5) 119.57(8) yes
O(1) P(2) O(2) 100.57(8) yes
O(1) P(2) O(6) 109.81(8) yes
O(1) P(2) O(7) 106.78(8) yes
O(2) P(2) O(6) 107.54(10) yes
O(2) P(2) O(7) 109.19(11) yes
O(6) P(2) O(7) 121.04(10) yes
O(2) P(3) O(3) 99.87(9) yes
O(2) P(3) O(8) 107.26(9) yes
O(2) P(3) O(9) 111.11(11) yes
O(3) P(3) O(8) 107.72(9) yes
O(3) P(3) O(9) 109.22(9) yes
O(8) P(3) O(9) 119.78(11) yes
O(10) P(4) O(12) 100.53(9) yes
O(10) P(4) O(13) 106.25(8) yes
O(10) P(4) O(14) 110.51(8) yes
O(12) P(4) O(13) 106.72(10) yes
O(12) P(4) O(14) 110.01(10) yes
O(13) P(4) O(14) 120.85(10) yes
O(10) P(5) O(11) 101.26(9) yes
O(10) P(5) O(15) 107.74(8) yes
O(10) P(5) O(16) 109.42(10) yes
O(11) P(5) O(15) 106.25(10) yes
O(11) P(5) O(16) 110.62(10) yes
O(15) P(5) O(16) 119.90(9) yes
O(11) P(6) O(12) 101.43(9) yes
O(11) P(6) O(17) 108.50(9) yes
O(11) P(6) O(18) 109.00(9) yes
O(12) P(6) O(17) 108.09(10) yes
O(12) P(6) O(18) 109.83(10) yes
O(17) P(6) O(18) 118.61(11) yes
P(1) O(1) P(2) 127.13(10) yes
P(2) O(2) P(3) 125.68(9) yes
P(1) O(3) P(3) 122.48(11) yes
P(4) O(10) P(5) 125.33(10) yes
P(5) O(11) P(6) 130.56(11) yes
P(4) O(12) P(6) 134.09(10) yes
Co(1) N(1) C(1) 123.14(14) yes
Co(1) N(2) C(3) 123.14(14) yes
Co(1) N(3) C(4) 117.43(15) yes
Co(1) N(4) C(6) 118.91(15) yes
Co(1) N(5) C(7) 122.79(15) yes
Co(1) N(6) C(9) 121.84(13) yes
Co(2) N(7) C(10) 125.93(17) yes
Co(2) N(8) C(12) 120.87(14) yes
Co(2) N(9) C(13) 123.74(15) yes
Co(2) N(10) C(15) 122.51(16) yes
Co(2) N(11) C(16) 120.07(16) yes
Co(2) N(12) C(18) 117.80(16) yes
N(1) C(1) C(2) 112.49(19) yes
C(1) C(2) C(3) 111.2(2) yes
N(2) C(3) C(2) 112.7(2) yes
N(3) C(4) C(5) 112.4(2) yes
C(4) C(5) C(6) 115.48(19) yes
N(4) C(6) C(5) 114.29(17) yes
N(5) C(7) C(8) 111.12(17) yes
C(7) C(8) C(9) 112.0(2) yes
N(6) C(9) C(8) 111.8(2) yes
N(7) C(10) C(11) 115.5(2) yes
C(10) C(11) C(12) 113.1(2) yes
N(8) C(12) C(11) 111.5(2) yes
N(9) C(13) C(14) 111.7(2) yes
C(13) C(14) C(15) 111.2(2) yes
N(10) C(15) C(14) 111.68(17) yes
N(11) C(16) C(17) 114.83(19) yes
C(16) C(17) C(18) 116.2(2) yes
N(12) C(18) C(17) 114.0(2) yes
H(61) O(19) H(62) 106.3 no
H(67) O(22) H(68) 106.5 no
H(64) O(20) H(63) 98.8 no
H(65) O(21) H(66) 109.0 no
H(69) O(23) H(70) 108.7 no
Co(1) N(1) H(1) 105.8 no
Co(1) N(1) H(2) 105.8 no
C(1) N(1) H(1) 105.7 no
C(1) N(1) H(2) 106.5 no
H(1) N(1) H(2) 109.5 no
Co(1) N(2) H(9) 105.6 no
Co(1) N(2) H(10) 105.9 no
C(3) N(2) H(9) 106.1 no
C(3) N(2) H(10) 106.2 no
H(9) N(2) H(10) 109.5 no
Co(1) N(3) H(11) 107.6 no
Co(1) N(3) H(12) 107.2 no
C(4) N(3) H(11) 107.8 no
C(4) N(3) H(12) 107.2 no
H(11) N(3) H(12) 109.5 no
Co(1) N(4) H(19) 106.9 no
Co(1) N(4) H(20) 107.1 no
C(6) N(4) H(19) 107.7 no
C(6) N(4) H(20) 106.6 no
H(19) N(4) H(20) 109.5 no
Co(1) N(5) H(21) 106.2 no
Co(1) N(5) H(22) 106.1 no
C(7) N(5) H(21) 106.7 no
C(7) N(5) H(22) 105.2 no
H(21) N(5) H(22) 109.5 no
Co(1) N(6) H(29) 106.5 no
Co(1) N(6) H(30) 106.2 no
C(9) N(6) H(29) 106.3 no
C(9) N(6) H(30) 106.2 no
H(29) N(6) H(30) 109.5 no
Co(2) N(7) H(31) 105.3 no
Co(2) N(7) H(32) 104.9 no
C(10) N(7) H(31) 104.6 no
C(10) N(7) H(32) 106.0 no
H(31) N(7) H(32) 109.5 no
Co(2) N(8) H(39) 106.3 no
Co(2) N(8) H(40) 106.5 no
C(12) N(8) H(39) 107.0 no
C(12) N(8) H(40) 106.4 no
H(39) N(8) H(40) 109.5 no
Co(2) N(9) H(41) 106.0 no
Co(2) N(9) H(42) 105.8 no
C(13) N(9) H(41) 105.4 no
C(13) N(9) H(42) 106.0 no
H(41) N(9) H(42) 109.5 no
Co(2) N(10) H(49) 105.9 no
Co(2) N(10) H(50) 106.2 no
C(15) N(10) H(49) 106.0 no
C(15) N(10) H(50) 106.4 no
H(49) N(10) H(50) 109.5 no
Co(2) N(11) H(51) 106.9 no
Co(2) N(11) H(52) 106.4 no
C(16) N(11) H(51) 107.7 no
C(16) N(11) H(52) 106.0 no
H(51) N(11) H(52) 109.5 no
Co(2) N(12) H(59) 107.4 no
Co(2) N(12) H(60) 107.0 no
C(18) N(12) H(59) 108.0 no
C(18) N(12) H(60) 107.0 no
H(59) N(12) H(60) 109.5 no
N(1) C(1) H(3) 108.8 no
N(1) C(1) H(4) 108.7 no
C(2) C(1) H(3) 108.7 no
C(2) C(1) H(4) 108.7 no
H(3) C(1) H(4) 109.5 no
C(1) C(2) H(5) 108.6 no
C(1) C(2) H(6) 109.5 no
C(3) C(2) H(5) 108.7 no
C(3) C(2) H(6) 109.3 no
H(5) C(2) H(6) 109.5 no
N(2) C(3) H(7) 108.9 no
N(2) C(3) H(8) 108.6 no
C(2) C(3) H(7) 108.5 no
C(2) C(3) H(8) 108.6 no
H(7) C(3) H(8) 109.5 no
N(3) C(4) H(13) 108.5 no
N(3) C(4) H(14) 108.7 no
C(5) C(4) H(13) 108.7 no
C(5) C(4) H(14) 109.0 no
H(13) C(4) H(14) 109.5 no
C(4) C(5) H(15) 108.0 no
C(4) C(5) H(16) 107.9 no
C(6) C(5) H(15) 107.7 no
C(6) C(5) H(16) 108.3 no
H(15) C(5) H(16) 109.5 no
N(4) C(6) H(17) 107.8 no
N(4) C(6) H(18) 108.4 no
C(5) C(6) H(17) 108.1 no
C(5) C(6) H(18) 108.6 no
H(17) C(6) H(18) 109.5 no
N(5) C(7) H(23) 108.2 no
N(5) C(7) H(24) 109.9 no
C(8) C(7) H(23) 108.1 no
C(8) C(7) H(24) 110.0 no
H(23) C(7) H(24) 109.4 no
C(7) C(8) H(25) 109.1 no
C(7) C(8) H(26) 108.1 no
C(9) C(8) H(25) 109.6 no
C(9) C(8) H(26) 108.5 no
H(25) C(8) H(26) 109.5 no
N(6) C(9) H(27) 109.5 no
N(6) C(9) H(28) 108.8 no
C(8) C(9) H(27) 108.8 no
C(8) C(9) H(28) 108.4 no
H(27) C(9) H(28) 109.5 no
N(7) C(10) H(33) 108.6 no
N(7) C(10) H(34) 107.2 no
C(11) C(10) H(33) 109.3 no
C(11) C(10) H(34) 106.6 no
H(33) C(10) H(34) 109.5 no
C(10) C(11) H(35) 107.6 no
C(10) C(11) H(36) 109.1 no
C(12) C(11) H(35) 108.0 no
C(12) C(11) H(36) 109.5 no
H(35) C(11) H(36) 109.5 no
N(8) C(12) H(37) 108.8 no
N(8) C(12) H(38) 109.4 no
C(11) C(12) H(37) 108.2 no
C(11) C(12) H(38) 109.4 no
H(37) C(12) H(38) 109.5 no
N(9) C(13) H(43) 109.8 no
N(9) C(13) H(44) 108.2 no
C(14) C(13) H(43) 109.5 no
C(14) C(13) H(44) 108.1 no
H(43) C(13) H(44) 109.5 no
C(13) C(14) H(45) 108.5 no
C(13) C(14) H(46) 109.0 no
C(15) C(14) H(45) 109.2 no
C(15) C(14) H(46) 109.4 no
H(45) C(14) H(46) 109.5 no
N(10) C(15) H(47) 109.2 no
N(10) C(15) H(48) 108.8 no
C(14) C(15) H(47) 109.1 no
C(14) C(15) H(48) 108.6 no
H(47) C(15) H(48) 109.5 no
N(11) C(16) H(53) 107.5 no
N(11) C(16) H(54) 108.6 no
C(17) C(16) H(53) 107.8 no
C(17) C(16) H(54) 108.6 no
H(53) C(16) H(54) 109.5 no
C(16) C(17) H(55) 108.5 no
C(16) C(17) H(56) 107.3 no
C(18) C(17) H(55) 108.1 no
C(18) C(17) H(56) 107.1 no
H(55) C(17) H(56) 109.5 no
N(12) C(18) H(57) 108.2 no
N(12) C(18) H(58) 107.7 no
C(17) C(18) H(57) 108.9 no
C(17) C(18) H(58) 108.4 no
H(57) C(18) H(58) 109.5 no

loop_
_geom_bond_atom_site_label_1
_geom_bond_atom_site_label_2
_geom_bond_distance
_geom_bond_publ_flag
Co(1) N(1) 1.977(2) yes
Co(1) N(2) 1.9850(19) yes
Co(1) N(3) 2.0090(18) yes
Co(1) N(4) 1.998(2) yes
Co(1) N(5) 1.9882(18) yes
Co(1) N(6) 1.9760(18) yes
Co(2) N(7) 1.984(2) yes
Co(2) N(8) 1.979(2) yes
Co(2) N(9) 1.9842(19) yes
Co(2) N(10) 1.9784(19) yes
Co(2) N(11) 1.993(2) yes
Co(2) N(12) 1.9891(19) yes
P(1) O(1) 1.6087(16) yes
P(1) O(3) 1.6174(19) yes
P(1) O(4) 1.4844(17) yes
P(1) O(5) 1.4823(14) yes
P(2) O(1) 1.6289(12) yes
P(2) O(2) 1.620(2) yes
P(2) O(6) 1.4825(17) yes
P(2) O(7) 1.4760(18) yes
P(3) O(2) 1.5993(18) yes
P(3) O(3) 1.6196(16) yes
P(3) O(8) 1.4850(18) yes
P(3) O(9) 1.4772(17) yes
P(4) O(10) 1.6228(15) yes
P(4) O(12) 1.608(2) yes
P(4) O(13) 1.4789(17) yes
P(4) O(14) 1.4779(18) yes
P(5) O(10) 1.6084(16) yes
P(5) O(11) 1.6070(19) yes
P(5) O(15) 1.4848(13) yes
P(5) O(16) 1.4760(18) yes
P(6) O(11) 1.6140(15) yes
P(6) O(12) 1.5992(19) yes
P(6) O(17) 1.4706(19) yes
P(6) O(18) 1.4846(18) yes
N(1) C(1) 1.484(3) yes
N(2) C(3) 1.466(3) yes
N(3) C(4) 1.485(3) yes
N(4) C(6) 1.492(2) yes
N(5) C(7) 1.490(2) yes
N(6) C(9) 1.493(2) yes
N(7) C(10) 1.474(4) yes
N(8) C(12) 1.470(3) yes
N(9) C(13) 1.476(3) yes
N(10) C(15) 1.494(2) yes
N(11) C(16) 1.496(2) yes
N(12) C(18) 1.477(3) yes
C(1) C(2) 1.525(2) yes
C(2) C(3) 1.517(3) yes
C(4) C(5) 1.527(3) yes
C(5) C(6) 1.536(3) yes
C(7) C(8) 1.519(3) yes
C(8) C(9) 1.495(4) yes
C(10) C(11) 1.507(3) yes
C(11) C(12) 1.495(3) yes
C(13) C(14) 1.513(4) yes
C(14) C(15) 1.527(3) yes
C(16) C(17) 1.536(3) yes
C(17) C(18) 1.530(3) yes
O(19) H(61) 0.857 no
O(19) H(62) 0.931 no
O(22) H(67) 0.920 no
O(22) H(68) 0.876 no
O(20) H(64) 0.942 no
O(20) H(63) 0.831 no
O(21) H(65) 0.829 no
O(21) H(66) 0.869 no
O(23) H(69) 0.766 no
O(23) H(70) 0.885 no
N(1) H(1) 0.950 no
N(1) H(2) 0.950 no
N(2) H(9) 0.950 no
N(2) H(10) 0.950 no
N(3) H(11) 0.950 no
N(3) H(12) 0.950 no
N(4) H(19) 0.950 no
N(4) H(20) 0.950 no
N(5) H(21) 0.950 no
N(5) H(22) 0.950 no
N(6) H(29) 0.950 no
N(6) H(30) 0.950 no
N(7) H(31) 0.950 no
N(7) H(32) 0.950 no
N(8) H(39) 0.950 no
N(8) H(40) 0.950 no
N(9) H(41) 0.950 no
N(9) H(42) 0.950 no
N(10) H(49) 0.950 no
N(10) H(50) 0.950 no
N(11) H(51) 0.950 no
N(11) H(52) 0.950 no
N(12) H(59) 0.950 no
N(12) H(60) 0.950 no
C(1) H(3) 0.950 no
C(1) H(4) 0.950 no
C(2) H(5) 0.950 no
C(2) H(6) 0.950 no
C(3) H(7) 0.950 no
C(3) H(8) 0.950 no
C(4) H(13) 0.950 no
C(4) H(14) 0.950 no
C(5) H(15) 0.950 no
C(5) H(16) 0.950 no
C(6) H(17) 0.950 no
C(6) H(18) 0.950 no
C(7) H(23) 0.950 no
C(7) H(24) 0.950 no
C(8) H(25) 0.950 no
C(8) H(26) 0.950 no
C(9) H(27) 0.950 no
C(9) H(28) 0.950 no
C(10) H(33) 0.950 no
C(10) H(34) 0.950 no
C(11) H(35) 0.950 no
C(11) H(36) 0.950 no
C(12) H(37) 0.950 no
C(12) H(38) 0.950 no
C(13) H(43) 0.950 no
C(13) H(44) 0.950 no
C(14) H(45) 0.950 no
C(14) H(46) 0.950 no
C(15) H(47) 0.950 no
C(15) H(48) 0.950 no
C(16) H(53) 0.950 no
C(16) H(54) 0.950 no
C(17) H(55) 0.950 no
C(17) H(56) 0.950 no
C(18) H(57) 0.950 no
C(18) H(58) 0.950 no

loop_
_geom_contact_atom_site_label_1
_geom_contact_atom_site_label_2
_geom_contact_distance
_geom_contact_site_symmetry_2
O(1) N(3) 3.408(2) .
O(1) C(4) 3.332(3) .
O(2) C(8) 3.372(2) 2_556
O(3) C(17) 3.464(3) 3_745
O(4) N(2) 2.821(2) 1_655
O(4) N(4) 2.870(2) 1_655
O(4) N(6) 3.431(2) 1_655
O(4) C(6) 3.151(3) 1_655
O(4) C(16) 3.355(3) .
O(5) O(19) 2.904(2) .
O(5) N(7) 3.193(2) .
O(5) N(12) 2.898(2) .
O(5) C(10) 3.419(3) .
O(5) C(16) 3.436(3) .
O(5) C(17) 3.318(3) .
O(5) C(18) 3.392(3) .
O(6) O(20) 2.788(2) 2_556
O(6) N(6) 2.986(2) 1_655
O(6) C(9) 3.224(2) 1_655
O(6) C(11) 3.590(3) 3_755
O(7) O(22) 2.761(2) 2_556
O(7) N(3) 3.525(2) .
O(7) N(5) 2.942(2) .
O(7) C(4) 3.460(2) .
O(7) C(7) 3.590(2) .
O(8) O(23) 2.805(2) 1_655
O(8) N(10) 2.806(2) 3_745
O(8) N(11) 3.002(2) 3_745
O(8) C(15) 3.361(3) 3_745
O(8) C(16) 3.583(3) 3_745
O(8) C(17) 3.535(2) 3_745
O(8) C(18) 3.583(3) 3_745
O(9) O(19) 3.465(2) .
O(9) N(1) 2.776(2) .
O(9) N(3) 2.981(2) .
O(9) C(1) 3.281(2) .
O(9) C(2) 3.531(3) .
O(10) N(12) 3.261(2) .
O(10) C(18) 3.540(3) .
O(11) C(5) 3.448(3) 3_645
O(12) C(14) 3.235(2) 2_455
O(12) C(15) 3.299(2) 2_455
O(13) N(8) 2.937(2) .
O(13) N(10) 2.858(2) .
O(13) N(12) 3.031(2) .
O(13) C(13) 3.488(2) 2_455
O(13) C(15) 3.581(2) .
O(13) C(18) 3.510(2) .
O(14) O(21) 2.761(2) 3_655
O(14) N(9) 3.087(2) 1_455
O(14) C(1) 3.494(3) 3_655
O(14) C(13) 3.228(3) 1_455
O(15) O(19) 2.904(2) .
O(15) N(2) 2.920(2) .
O(15) N(3) 2.910(2) .
O(15) C(3) 3.599(2) .
O(15) C(4) 3.562(3) .
O(15) C(5) 3.442(3) .
O(15) C(6) 3.501(3) .
O(16) N(7) 2.793(2) 1_455
O(16) N(9) 3.234(2) 1_455
O(16) N(11) 2.948(2) 1_455
O(16) C(6) 3.576(2) .
O(16) C(16) 3.434(3) 1_455
O(17) N(4) 2.886(2) 3_645
O(17) N(5) 2.847(2) 3_645
O(17) C(7) 3.396(3) 3_645
O(18) O(22) 2.740(2) 4_554
O(18) N(9) 2.819(3) 1_455
O(18) C(13) 3.410(3) 1_455
O(19) O(5) 2.904(2) .
O(19) O(9) 3.465(2) .
O(19) O(15) 2.904(2) .
O(19) C(6) 3.557(3) 3_645
O(19) C(10) 3.575(3) .
O(19) C(16) 3.580(3) 3_745
O(22) O(7) 2.761(2) 2_456
O(22) O(18) 2.740(2) 4_555
O(22) O(21) 2.808(2) .
O(22) O(23) 2.835(2) .
O(20) O(6) 2.788(2) 2_456
O(20) O(21) 2.898(2) .
O(20) N(1) 2.924(2) .
O(20) C(1) 3.130(2) .
O(20) C(8) 3.320(3) 2_556
O(21) O(14) 2.761(2) 3_645
O(21) O(22) 2.808(2) .
O(21) O(20) 2.898(2) .
O(21) N(8) 2.962(2) 4_655
O(21) C(12) 3.308(2) 4_655
O(23) O(8) 2.805(2) 1_455
O(23) O(22) 2.835(2) .
O(23) N(6) 3.003(3) .
O(23) N(10) 3.297(2) 3_645
O(23) C(1) 3.330(2) .
O(23) C(3) 3.497(2) .
O(23) C(9) 3.177(3) .
N(1) O(9) 2.776(2) .
N(1) O(20) 2.924(2) .
N(2) O(4) 2.821(2) 1_455
N(2) O(15) 2.920(2) .
N(3) O(1) 3.408(2) .
N(3) O(7) 3.525(2) .
N(3) O(9) 2.981(2) .
N(3) O(15) 2.910(2) .
N(4) O(4) 2.870(2) 1_455
N(4) O(17) 2.886(2) 3_655
N(5) O(7) 2.942(2) .
N(5) O(17) 2.847(2) 3_655
N(6) O(4) 3.431(2) 1_455
N(6) O(6) 2.986(2) 1_455
N(6) O(23) 3.003(3) .
N(7) O(5) 3.193(2) .
N(7) O(16) 2.793(2) 1_655
N(8) O(13) 2.937(2) .
N(8) O(21) 2.962(2) 4_654
N(9) O(14) 3.087(2) 1_655
N(9) O(16) 3.234(2) 1_655
N(9) O(18) 2.819(3) 1_655
N(10) O(8) 2.806(2) 3_755
N(10) O(13) 2.858(2) .
N(10) O(23) 3.297(2) 3_655
N(11) O(8) 3.002(2) 3_755
N(11) O(16) 2.948(2) 1_655
N(12) O(5) 2.898(2) .
N(12) O(10) 3.261(2) .
N(12) O(13) 3.031(2) .
C(1) O(9) 3.281(2) .
C(1) O(14) 3.494(3) 3_645
C(1) O(20) 3.130(2) .
C(1) O(23) 3.330(2) .
C(2) O(9) 3.531(3) .
C(3) O(15) 3.599(2) .
C(3) O(23) 3.497(2) .
C(4) O(1) 3.332(3) .
C(4) O(7) 3.460(2) .
C(4) O(15) 3.562(3) .
C(5) O(11) 3.448(3) 3_655
C(5) O(15) 3.442(3) .
C(6) O(4) 3.151(3) 1_455
C(6) O(15) 3.501(3) .
C(6) O(16) 3.576(2) .
C(6) O(19) 3.557(3) 3_655
C(7) O(7) 3.590(2) .
C(7) O(17) 3.396(3) 3_655
C(8) O(2) 3.372(2) 2_456
C(8) O(20) 3.320(3) 2_456
C(9) O(6) 3.224(2) 1_455
C(9) O(23) 3.177(3) .
C(10) O(5) 3.419(3) .
C(10) O(19) 3.575(3) .
C(11) O(6) 3.590(3) 3_745
C(12) O(21) 3.308(2) 4_654
C(13) O(13) 3.488(2) 2_555
C(13) O(14) 3.228(3) 1_655
C(13) O(18) 3.410(3) 1_655
C(14) O(12) 3.235(2) 2_555
C(15) O(8) 3.361(3) 3_755
C(15) O(12) 3.299(2) 2_555
C(15) O(13) 3.581(2) .
C(16) O(4) 3.355(3) .
C(16) O(5) 3.436(3) .
C(16) O(8) 3.583(3) 3_755
C(16) O(16) 3.434(3) 1_655
C(16) O(19) 3.580(3) 3_755
C(17) O(3) 3.464(3) 3_755
C(17) O(5) 3.318(3) .
C(17) O(8) 3.535(2) 3_755
C(18) O(5) 3.392(3) .
C(18) O(8) 3.583(3) 3_755
C(18) O(10) 3.540(3) .
C(18) O(13) 3.510(2) .
P(1) H(9) 3.022 1_655
P(1) H(19) 3.407 1_655
P(1) H(29) 3.527 1_655
P(1) H(32) 3.104 .
P(1) H(53) 2.977 .
P(1) H(55) 3.281 .
P(1) H(60) 3.334 .
P(1) H(61) 3.189 .
P(2) H(11) 3.237 .
P(2) H(21) 3.267 .
P(2) H(25) 3.579 2_556
P(2) H(29) 3.195 1_655
P(2) H(36) 3.076 3_755
P(2) H(67) 3.047 2_556
P(2) H(63) 2.916 2_556
P(3) H(1) 2.973 .
P(3) H(11) 3.235 .
P(3) H(25) 3.509 2_556
P(3) H(50) 3.332 3_745
P(3) H(52) 2.961 3_745
P(3) H(56) 3.207 3_745
P(3) H(70) 2.835 1_655
P(4) H(6) 3.555 3_655
P(4) H(39) 3.170 .
P(4) H(41) 3.349 1_455
P(4) H(44) 3.385 2_455
P(4) H(46) 3.561 2_455
P(4) H(49) 3.364 .
P(4) H(59) 2.908 .
P(4) H(65) 2.859 3_655
P(5) H(10) 2.987 .
P(5) H(12) 3.340 .
P(5) H(16) 3.353 .
P(5) H(17) 3.149 .
P(5) H(31) 3.032 1_455
P(5) H(41) 3.572 1_455
P(5) H(51) 3.532 1_455
P(5) H(62) 2.894 .
P(6) H(13) 3.309 3_645
P(6) H(15) 3.495 3_645
P(6) H(20) 3.181 3_645
P(6) H(22) 3.034 3_645
P(6) H(42) 3.134 1_455
P(6) H(46) 3.480 2_455
P(6) H(48) 3.482 2_455
P(6) H(68) 2.973 4_554
O(1) H(11) 2.695 .
O(1) H(13) 3.442 .
O(1) H(14) 2.728 .
O(1) H(36) 2.967 3_755
O(1) H(55) 3.259 .
O(2) H(1) 3.337 .
O(2) H(11) 3.390 .
O(2) H(23) 3.363 2_556
O(2) H(24) 3.463 2_556
O(2) H(25) 2.576 2_556
O(2) H(27) 3.521 1_655
O(2) H(29) 3.390 1_655
O(2) H(70) 2.993 1_655
O(3) H(7) 3.073 1_655
O(3) H(9) 3.141 1_655
O(3) H(29) 3.470 1_655
O(3) H(30) 3.376 1_655
O(3) H(56) 2.546 3_745
O(3) H(57) 3.563 3_745
O(3) H(61) 3.325 .
O(3) H(70) 3.142 1_655
O(4) H(7) 3.517 1_655
O(4) H(9) 1.878 1_655
O(4) H(10) 3.254 1_655
O(4) H(17) 2.788 1_655
O(4) H(18) 3.219 1_655
O(4) H(19) 2.118 1_655
O(4) H(29) 2.805 1_655
O(4) H(30) 3.451 1_655
O(4) H(32) 3.034 .
O(4) H(53) 2.485 .
O(4) H(54) 3.557 .
O(4) H(55) 3.490 .
O(5) H(11) 3.520 .
O(5) H(14) 3.355 .
O(5) H(32) 2.407 .
O(5) H(34) 2.754 .
O(5) H(53) 2.749 .
O(5) H(55) 2.878 .
O(5) H(58) 3.406 .
O(5) H(59) 3.411 .
O(5) H(60) 1.973 .
O(5) H(61) 2.057 .
O(5) H(62) 3.348 .
O(6) H(19) 3.005 1_655
O(6) H(23) 3.538 2_556
O(6) H(26) 3.059 1_655
O(6) H(27) 2.808 1_655
O(6) H(29) 2.145 1_655
O(6) H(30) 3.396 1_655
O(6) H(36) 2.860 3_755
O(6) H(38) 3.388 3_755
O(6) H(67) 3.490 2_556
O(6) H(64) 3.125 2_556
O(6) H(63) 1.960 2_556
O(7) H(11) 2.924 .
O(7) H(13) 2.937 .
O(7) H(14) 3.450 .
O(7) H(21) 2.043 .
O(7) H(22) 3.189 .
O(7) H(24) 3.481 .
O(7) H(25) 3.582 2_556
O(7) H(28) 3.296 2_556
O(7) H(35) 3.280 3_755
O(7) H(36) 3.260 3_755
O(7) H(67) 1.852 2_556
O(7) H(68) 3.031 2_556
O(7) H(63) 3.248 2_556
O(8) H(25) 3.496 2_556
O(8) H(45) 2.989 3_745
O(8) H(48) 3.174 3_745
O(8) H(49) 3.330 3_745
O(8) H(50) 1.873 3_745
O(8) H(51) 3.585 3_745
O(8) H(52) 2.080 3_745
O(8) H(56) 3.084 3_745
O(8) H(57) 2.884 3_745
O(8) H(69) 3.233 1_655
O(8) H(70) 1.945 1_655
O(9) H(1) 1.851 .
O(9) H(2) 3.320 .
O(9) H(3) 3.100 .
O(9) H(5) 2.876 .
O(9) H(11) 2.176 .
O(9) H(12) 3.090 .
O(9) H(52) 3.173 3_745
O(9) H(54) 3.401 3_745
O(9) H(61) 3.099 .
O(10) H(6) 3.124 3_655
O(10) H(16) 3.358 .
O(10) H(58) 3.035 .
O(10) H(59) 2.447 .
O(10) H(60) 3.547 .
O(10) H(62) 3.332 .
O(11) H(13) 3.407 3_645
O(11) H(15) 2.595 3_645
O(11) H(20) 3.447 3_645
O(11) H(31) 3.080 1_455
O(11) H(62) 2.867 .
O(12) H(37) 3.567 .
O(12) H(39) 3.318 .
O(12) H(41) 3.585 1_455
O(12) H(42) 3.560 1_455
O(12) H(43) 3.584 1_455
O(12) H(44) 3.398 2_455
O(12) H(46) 2.571 2_455
O(12) H(47) 2.893 2_455
O(12) H(48) 3.271 2_455
O(13) H(37) 3.464 .
O(13) H(39) 2.035 .
O(13) H(40) 3.538 .
O(13) H(43) 3.299 2_455
O(13) H(44) 2.952 2_455
O(13) H(46) 3.402 2_455
O(13) H(47) 3.346 .
O(13) H(49) 1.939 .
O(13) H(50) 3.432 .
O(13) H(57) 3.191 .
O(13) H(59) 2.253 .
O(13) H(65) 3.118 3_655
O(14) H(3) 2.887 3_655
O(14) H(4) 3.428 3_655
O(14) H(6) 3.233 3_655
O(14) H(41) 2.321 1_455
O(14) H(42) 3.353 1_455
O(14) H(43) 2.667 1_455
O(14) H(44) 3.573 2_455
O(14) H(45) 3.407 1_455
O(14) H(47) 3.515 2_455
O(14) H(51) 3.361 1_455
O(14) H(65) 1.936 3_655
O(14) H(66) 3.211 3_655
O(15) H(5) 3.299 .
O(15) H(8) 3.440 .
O(15) H(9) 3.377 .
O(15) H(10) 1.970 .
O(15) H(11) 3.428 .
O(15) H(12) 1.968 .
O(15) H(15) 3.514 3_645
O(15) H(16) 2.974 .
O(15) H(17) 2.799 .
O(15) H(61) 3.014 .
O(15) H(62) 2.035 .
O(16) H(10) 3.296 .
O(16) H(16) 3.491 .
O(16) H(17) 2.724 .
O(16) H(31) 2.021 1_455
O(16) H(32) 2.841 1_455
O(16) H(41) 2.608 1_455
O(16) H(42) 3.198 1_455
O(16) H(51) 2.131 1_455
O(16) H(53) 3.103 1_455
O(16) H(54) 3.568 1_455
O(17) H(13) 2.901 3_645
O(17) H(15) 3.380 3_645
O(17) H(19) 3.363 3_645
O(17) H(20) 1.938 3_645
O(17) H(21) 3.396 3_645
O(17) H(22) 1.915 3_645
O(17) H(24) 3.265 3_645
O(17) H(26) 2.919 3_645
O(17) H(38) 3.469 .
O(17) H(46) 3.342 2_455
O(17) H(48) 3.533 2_455
O(17) H(68) 3.311 4_554
O(18) H(13) 3.394 3_645
O(18) H(22) 3.378 3_645
O(18) H(31) 2.926 1_455
O(18) H(33) 3.481 1_455
O(18) H(35) 2.780 1_455
O(18) H(41) 3.037 1_455
O(18) H(42) 1.947 1_455
O(18) H(43) 3.263 1_455
O(18) H(44) 3.452 1_455
O(18) H(47) 3.452 2_455
O(18) H(48) 3.316 2_455
O(18) H(67) 3.075 4_554
O(18) H(68) 1.868 4_554
O(19) H(5) 3.464 .
O(19) H(12) 3.533 .
O(19) H(18) 2.627 3_645
O(19) H(34) 2.688 .
O(19) H(37) 2.787 .
O(19) H(54) 2.698 3_745
O(19) H(56) 3.543 3_745
O(19) H(60) 3.214 .
O(22) H(21) 3.390 2_456
O(22) H(22) 3.521 2_456
O(22) H(24) 2.852 2_456
O(22) H(28) 3.257 .
O(22) H(35) 3.054 4_655
O(22) H(48) 3.050 3_645
O(22) H(64) 3.212 .
O(22) H(65) 3.259 .
O(22) H(66) 1.949 .
O(22) H(69) 2.080 .
O(22) H(70) 3.293 .
O(20) H(1) 3.274 .
O(20) H(2) 2.121 .
O(20) H(3) 2.908 .
O(20) H(4) 3.013 .
O(20) H(23) 2.693 .
O(20) H(25) 2.983 2_556
O(20) H(26) 2.992 2_556
O(20) H(27) 3.044 2_556
O(20) H(28) 2.798 .
O(20) H(67) 3.341 .
O(20) H(65) 3.262 .
O(20) H(66) 2.890 .
O(21) H(3) 3.405 .
O(21) H(4) 3.446 .
O(21) H(35) 3.194 4_655
O(21) H(38) 2.923 4_655
O(21) H(39) 3.245 4_655
O(21) H(40) 2.129 4_655
O(21) H(43) 3.187 3_745
O(21) H(44) 2.746 4_655
O(21) H(45) 3.582 3_745
O(21) H(46) 3.546 3_745
O(21) H(47) 3.534 4_655
O(21) H(67) 3.167 .
O(21) H(68) 3.127 .
O(21) H(64) 1.967 .
O(21) H(63) 3.132 .
O(23) H(4) 2.422 .
O(23) H(7) 2.634 .
O(23) H(24) 3.174 2_456
O(23) H(27) 3.056 .
O(23) H(28) 2.944 .
O(23) H(29) 3.478 .
O(23) H(30) 2.171 .
O(23) H(48) 3.102 3_645
O(23) H(49) 3.037 3_645
O(23) H(50) 2.807 3_645
O(23) H(57) 2.997 3_645
O(23) H(67) 3.327 .
O(23) H(68) 3.444 .
O(23) H(66) 3.529 .
N(1) H(64) 3.365 .
N(5) H(67) 3.320 2_556
N(6) H(69) 3.280 .
N(6) H(70) 3.355 .
N(8) H(65) 3.459 4_654
N(8) H(66) 3.372 4_654
N(10) H(69) 3.432 3_655
N(10) H(70) 2.939 3_655
N(12) H(61) 3.425 .
C(1) H(64) 3.141 .
C(1) H(65) 3.535 .
C(1) H(69) 3.558 .
C(2) H(15) 3.589 3_645
C(2) H(16) 3.240 3_645
C(2) H(58) 3.599 3_645
C(3) H(15) 3.558 3_645
C(3) H(16) 3.538 3_645
C(3) H(57) 3.372 3_645
C(3) H(58) 3.284 3_645
C(5) H(6) 3.409 3_655
C(5) H(8) 3.294 3_655
C(5) H(58) 3.586 .
C(6) H(53) 3.514 1_455
C(6) H(54) 3.351 1_455
C(6) H(62) 3.494 3_655
C(7) H(27) 3.005 2_556
C(7) H(67) 3.419 2_556
C(8) H(63) 3.160 2_456
C(9) H(23) 3.275 2_456
C(9) H(67) 3.594 .
C(9) H(63) 3.303 2_456
C(9) H(69) 3.099 .
C(9) H(70) 3.582 .
C(10) H(55) 3.441 3_745
C(10) H(61) 3.374 .
C(13) H(47) 3.392 2_555
C(13) H(65) 3.570 3_755
C(15) H(43) 3.437 2_455
C(15) H(68) 3.548 3_655
C(15) H(69) 3.526 3_655
C(15) H(70) 3.336 3_655
C(16) H(17) 3.546 1_655
C(16) H(18) 3.310 1_655
C(17) H(34) 3.471 3_755
C(18) H(7) 3.251 3_655
C(18) H(8) 3.402 3_655
H(1) P(3) 2.973 .
H(1) O(2) 3.337 .
H(1) O(9) 1.851 .
H(1) O(20) 3.274 .
H(2) O(9) 3.320 .
H(2) O(20) 2.121 .
H(2) H(64) 2.721 .
H(2) H(63) 2.777 .
H(3) O(9) 3.100 .
H(3) O(14) 2.887 3_645
H(3) O(20) 2.908 .
H(3) O(21) 3.405 .
H(3) H(45) 3.416 3_745
H(3) H(51) 3.592 3_745
H(3) H(64) 2.764 .
H(3) H(65) 3.006 .
H(3) H(66) 3.569 .
H(4) O(14) 3.428 3_645
H(4) O(20) 3.013 .
H(4) O(21) 3.446 .
H(4) O(23) 2.422 .
H(4) H(64) 2.918 .
H(4) H(65) 3.170 .
H(4) H(66) 3.221 .
H(4) H(69) 2.612 .
H(4) H(70) 3.249 .
H(5) O(9) 2.876 .
H(5) O(15) 3.299 .
H(5) O(19) 3.464 .
H(5) H(15) 3.277 3_645
H(5) H(16) 3.211 3_645
H(5) H(18) 3.552 3_645
H(5) H(54) 3.594 3_745
H(5) H(62) 3.043 .
H(6) P(4) 3.555 3_645
H(6) O(10) 3.124 3_645
H(6) O(14) 3.233 3_645
H(6) C(5) 3.409 3_645
H(6) H(15) 3.396 3_645
H(6) H(16) 2.657 3_645
H(6) H(57) 3.455 3_645
H(6) H(58) 2.985 3_645
H(7) O(3) 3.073 1_455
H(7) O(4) 3.517 1_455
H(7) O(23) 2.634 .
H(7) C(18) 3.251 3_645
H(7) H(56) 3.257 3_645
H(7) H(57) 2.719 3_645
H(7) H(58) 3.045 3_645
H(7) H(69) 3.327 .
H(7) H(70) 2.915 .
H(8) O(15) 3.440 .
H(8) C(5) 3.294 3_645
H(8) C(18) 3.402 3_645
H(8) H(15) 2.808 3_645
H(8) H(16) 2.918 3_645
H(8) H(33) 3.470 1_455
H(8) H(56) 3.306 3_645
H(8) H(57) 3.295 3_645
H(8) H(58) 2.860 3_645
H(9) P(1) 3.022 1_455
H(9) O(3) 3.141 1_455
H(9) O(4) 1.878 1_455
H(9) O(15) 3.377 .
H(10) P(5) 2.987 .
H(10) O(4) 3.254 1_455
H(10) O(15) 1.970 .
H(10) O(16) 3.296 .
H(10) H(62) 3.365 .
H(11) P(2) 3.237 .
H(11) P(3) 3.235 .
H(11) O(1) 2.695 .
H(11) O(2) 3.390 .
H(11) O(5) 3.520 .
H(11) O(7) 2.924 .
H(11) O(9) 2.176 .
H(11) O(15) 3.428 .
H(11) H(61) 3.583 .
H(12) P(5) 3.340 .
H(12) O(9) 3.090 .
H(12) O(15) 1.968 .
H(12) O(19) 3.533 .
H(12) H(61) 3.253 .
H(12) H(62) 2.973 .
H(13) P(6) 3.309 3_655
H(13) O(1) 3.442 .
H(13) O(7) 2.937 .
H(13) O(11) 3.407 3_655
H(13) O(17) 2.901 3_655
H(13) O(18) 3.394 3_655
H(13) H(33) 3.387 3_755
H(14) O(1) 2.728 .
H(14) O(5) 3.355 .
H(14) O(7) 3.450 .
H(14) H(33) 3.146 3_755
H(14) H(55) 2.914 .
H(14) H(58) 3.058 .
H(15) P(6) 3.495 3_655
H(15) O(11) 2.595 3_655
H(15) O(15) 3.514 3_655
H(15) O(17) 3.380 3_655
H(15) C(2) 3.589 3_655
H(15) C(3) 3.558 3_655
H(15) H(5) 3.277 3_655
H(15) H(6) 3.396 3_655
H(15) H(8) 2.808 3_655
H(15) H(33) 3.572 3_755
H(15) H(62) 3.096 3_655
H(16) P(5) 3.353 .
H(16) O(10) 3.358 .
H(16) O(15) 2.974 .
H(16) O(16) 3.491 .
H(16) C(2) 3.240 3_655
H(16) C(3) 3.538 3_655
H(16) H(5) 3.211 3_655
H(16) H(6) 2.657 3_655
H(16) H(8) 2.918 3_655
H(16) H(58) 2.836 .
H(17) P(5) 3.149 .
H(17) O(4) 2.788 1_455
H(17) O(15) 2.799 .
H(17) O(16) 2.724 .
H(17) C(16) 3.546 1_455
H(17) H(53) 3.058 1_455
H(17) H(54) 3.212 1_455
H(18) O(4) 3.219 1_455
H(18) O(19) 2.627 3_655
H(18) C(16) 3.310 1_455
H(18) H(5) 3.552 3_655
H(18) H(53) 3.123 1_455
H(18) H(54) 2.643 1_455
H(18) H(61) 3.456 3_655
H(18) H(62) 2.657 3_655
H(19) P(1) 3.407 1_455
H(19) O(4) 2.118 1_455
H(19) O(6) 3.005 1_455
H(19) O(17) 3.363 3_655
H(20) P(6) 3.181 3_655
H(20) O(11) 3.447 3_655
H(20) O(17) 1.938 3_655
H(21) P(2) 3.267 .
H(21) O(7) 2.043 .
H(21) O(17) 3.396 3_655
H(21) O(22) 3.390 2_556
H(21) H(27) 3.539 2_556
H(21) H(67) 2.780 2_556
H(21) H(68) 3.429 2_556
H(22) P(6) 3.034 3_655
H(22) O(7) 3.189 .
H(22) O(17) 1.915 3_655
H(22) O(18) 3.378 3_655
H(22) O(22) 3.521 2_556
H(22) H(67) 3.258 2_556
H(22) H(68) 3.224 2_556
H(23) O(2) 3.363 2_456
H(23) O(6) 3.538 2_456
H(23) O(20) 2.693 .
H(23) C(9) 3.275 2_556
H(23) H(27) 2.351 2_556
H(23) H(28) 3.594 2_556
H(23) H(64) 3.595 .
H(23) H(63) 2.735 .
H(24) O(2) 3.463 2_456
H(24) O(7) 3.481 .
H(24) O(17) 3.265 3_655
H(24) O(22) 2.852 2_556
H(24) O(23) 3.174 2_556
H(24) H(27) 2.838 2_556
H(24) H(48) 3.126 4_665
H(24) H(67) 2.833 2_556
H(24) H(68) 2.996 2_556
H(24) H(69) 2.729 2_556
H(24) H(70) 2.948 2_556
H(25) P(2) 3.579 2_456
H(25) P(3) 3.509 2_456
H(25) O(2) 2.576 2_456
H(25) O(7) 3.582 2_456
H(25) O(8) 3.496 2_456
H(25) O(20) 2.983 2_456
H(25) H(64) 3.553 2_456
H(25) H(63) 3.064 2_456
H(26) O(6) 3.059 1_455
H(26) O(17) 2.919 3_655
H(26) O(20) 2.992 2_456
H(26) H(64) 3.363 2_456
H(26) H(63) 2.717 2_456
H(27) O(2) 3.521 1_455
H(27) O(6) 2.808 1_455
H(27) O(20) 3.044 2_456
H(27) O(23) 3.056 .
H(27) C(7) 3.005 2_456
H(27) H(21) 3.539 2_456
H(27) H(23) 2.351 2_456
H(27) H(24) 2.838 2_456
H(27) H(67) 3.416 .
H(27) H(63) 2.721 2_456
H(27) H(69) 2.921 .
H(27) H(70) 3.263 .
H(28) O(7) 3.296 2_456
H(28) O(22) 3.257 .
H(28) O(20) 2.798 .
H(28) O(23) 2.944 .
H(28) H(23) 3.594 2_456
H(28) H(67) 2.904 .
H(28) H(64) 3.253 .
H(28) H(63) 2.969 .
H(28) H(69) 2.722 .
H(28) H(70) 3.531 .
H(29) P(1) 3.527 1_455
H(29) P(2) 3.195 1_455
H(29) O(2) 3.390 1_455
H(29) O(3) 3.470 1_455
H(29) O(4) 2.805 1_455
H(29) O(6) 2.145 1_455
H(29) O(23) 3.478 .
H(29) H(63) 3.346 2_456
H(30) O(3) 3.376 1_455
H(30) O(4) 3.451 1_455
H(30) O(6) 3.396 1_455
H(30) O(23) 2.171 .
H(30) H(69) 2.578 .
H(30) H(70) 2.552 .
H(31) P(5) 3.032 1_655
H(31) O(11) 3.080 1_655
H(31) O(16) 2.021 1_655
H(31) O(18) 2.926 1_655
H(32) P(1) 3.104 .
H(32) O(4) 3.034 .
H(32) O(5) 2.407 .
H(32) O(16) 2.841 1_655
H(32) H(61) 3.505 .
H(33) O(18) 3.481 1_655
H(33) H(8) 3.470 1_655
H(33) H(13) 3.387 3_745
H(33) H(14) 3.146 3_745
H(33) H(15) 3.572 3_745
H(33) H(55) 3.012 3_745
H(33) H(56) 3.354 3_745
H(34) O(5) 2.754 .
H(34) O(19) 2.688 .
H(34) C(17) 3.471 3_745
H(34) H(55) 3.079 3_745
H(34) H(56) 3.027 3_745
H(34) H(61) 2.461 .
H(34) H(62) 3.525 .
H(35) O(7) 3.280 3_745
H(35) O(18) 2.780 1_655
H(35) O(22) 3.054 4_654
H(35) O(21) 3.194 4_654
H(35) H(67) 2.881 4_654
H(35) H(68) 2.755 4_654
H(35) H(66) 2.970 4_654
H(36) P(2) 3.076 3_745
H(36) O(1) 2.967 3_745
H(36) O(6) 2.860 3_745
H(36) O(7) 3.260 3_745
H(36) H(55) 3.440 3_745
H(37) O(12) 3.567 .
H(37) O(13) 3.464 .
H(37) O(19) 2.787 .
H(37) H(61) 2.991 .
H(37) H(62) 3.131 .
H(38) O(6) 3.388 3_745
H(38) O(17) 3.469 .
H(38) O(21) 2.923 4_654
H(38) H(46) 3.218 2_455
H(38) H(64) 3.157 4_654
H(38) H(63) 3.344 4_654
H(38) H(66) 3.297 4_654
H(39) P(4) 3.170 .
H(39) O(12) 3.318 .
H(39) O(13) 2.035 .
H(39) O(21) 3.245 4_654
H(39) H(43) 3.070 2_455
H(39) H(46) 3.204 2_455
H(39) H(65) 3.596 4_654
H(40) O(13) 3.538 .
H(40) O(21) 2.129 4_654
H(40) H(43) 3.385 2_455
H(40) H(65) 2.612 4_654
H(40) H(66) 2.500 4_654
H(41) P(4) 3.349 1_655
H(41) P(5) 3.572 1_655
H(41) O(12) 3.585 1_655
H(41) O(14) 2.321 1_655
H(41) O(16) 2.608 1_655
H(41) O(18) 3.037 1_655
H(42) P(6) 3.134 1_655
H(42) O(12) 3.560 1_655
H(42) O(14) 3.353 1_655
H(42) O(16) 3.198 1_655
H(42) O(18) 1.947 1_655
H(42) H(68) 2.923 4_654
H(42) H(66) 3.466 4_654
H(43) O(12) 3.584 1_655
H(43) O(13) 3.299 2_555
H(43) O(14) 2.667 1_655
H(43) O(18) 3.263 1_655
H(43) O(21) 3.187 3_755
H(43) C(15) 3.437 2_555
H(43) H(39) 3.070 2_555
H(43) H(40) 3.385 2_555
H(43) H(47) 2.549 2_555
H(43) H(65) 2.824 3_755
H(44) P(4) 3.385 2_555
H(44) O(12) 3.398 2_555
H(44) O(13) 2.952 2_555
H(44) O(14) 3.573 2_555
H(44) O(18) 3.452 1_655
H(44) O(21) 2.746 4_654
H(44) H(47) 3.485 2_555
H(44) H(68) 3.396 4_654
H(44) H(65) 2.709 4_654
H(44) H(66) 2.769 4_654
H(45) O(8) 2.989 3_755
H(45) O(14) 3.407 1_655
H(45) O(21) 3.582 3_755
H(45) H(3) 3.416 3_755
H(45) H(64) 3.403 3_755
H(45) H(65) 3.361 3_755
H(46) P(4) 3.561 2_555
H(46) P(6) 3.480 2_555
H(46) O(12) 2.571 2_555
H(46) O(13) 3.402 2_555
H(46) O(17) 3.342 2_555
H(46) O(21) 3.546 3_755
H(46) H(38) 3.218 2_555
H(46) H(39) 3.204 2_555
H(46) H(65) 3.592 3_755
H(47) O(12) 2.893 2_555
H(47) O(13) 3.346 .
H(47) O(14) 3.515 2_555
H(47) O(18) 3.452 2_555
H(47) O(21) 3.534 4_654
H(47) C(13) 3.392 2_455
H(47) H(43) 2.549 2_455
H(47) H(44) 3.485 2_455
H(47) H(68) 3.491 3_655
H(47) H(65) 3.312 4_654
H(48) P(6) 3.482 2_555
H(48) O(8) 3.174 3_755
H(48) O(12) 3.271 2_555
H(48) O(17) 3.533 2_555
H(48) O(18) 3.316 2_555
H(48) O(22) 3.050 3_655
H(48) O(23) 3.102 3_655
H(48) H(24) 3.126 4_664
H(48) H(68) 2.786 3_655
H(48) H(69) 2.816 3_655
H(48) H(70) 2.791 3_655
H(49) P(4) 3.364 .
H(49) O(8) 3.330 3_755
H(49) O(13) 1.939 .
H(49) O(23) 3.037 3_655
H(49) H(69) 3.148 3_655
H(49) H(70) 2.937 3_655
H(50) P(3) 3.332 3_755
H(50) O(8) 1.873 3_755
H(50) O(13) 3.432 .
H(50) O(23) 2.807 3_655
H(50) H(69) 3.082 3_655
H(50) H(70) 2.269 3_655
H(51) P(5) 3.532 1_655
H(51) O(8) 3.585 3_755
H(51) O(14) 3.361 1_655
H(51) O(16) 2.131 1_655
H(51) H(3) 3.592 3_755
H(52) P(3) 2.961 3_755
H(52) O(8) 2.080 3_755
H(52) O(9) 3.173 3_755
H(53) P(1) 2.977 .
H(53) O(4) 2.485 .
H(53) O(5) 2.749 .
H(53) O(16) 3.103 1_655
H(53) C(6) 3.514 1_655
H(53) H(17) 3.058 1_655
H(53) H(18) 3.123 1_655
H(54) O(4) 3.557 .
H(54) O(9) 3.401 3_755
H(54) O(16) 3.568 1_655
H(54) O(19) 2.698 3_755
H(54) C(6) 3.351 1_655
H(54) H(5) 3.594 3_755
H(54) H(17) 3.212 1_655
H(54) H(18) 2.643 1_655
H(54) H(61) 3.023 3_755
H(54) H(62) 3.287 3_755
H(55) P(1) 3.281 .
H(55) O(1) 3.259 .
H(55) O(4) 3.490 .
H(55) O(5) 2.878 .
H(55) C(10) 3.441 3_755
H(55) H(14) 2.914 .
H(55) H(33) 3.012 3_755
H(55) H(34) 3.079 3_755
H(55) H(36) 3.440 3_755
H(56) P(3) 3.207 3_755
H(56) O(3) 2.546 3_755
H(56) O(8) 3.084 3_755
H(56) O(19) 3.543 3_755
H(56) H(7) 3.257 3_655
H(56) H(8) 3.306 3_655
H(56) H(33) 3.354 3_755
H(56) H(34) 3.027 3_755
H(56) H(61) 3.377 3_755
H(57) O(3) 3.563 3_755
H(57) O(8) 2.884 3_755
H(57) O(13) 3.191 .
H(57) O(23) 2.997 3_655
H(57) C(3) 3.372 3_655
H(57) H(6) 3.455 3_655
H(57) H(7) 2.719 3_655
H(57) H(8) 3.295 3_655
H(57) H(69) 3.590 3_655
H(57) H(70) 2.830 3_655
H(58) O(5) 3.406 .
H(58) O(10) 3.035 .
H(58) C(2) 3.599 3_655
H(58) C(3) 3.284 3_655
H(58) C(5) 3.586 .
H(58) H(6) 2.985 3_655
H(58) H(7) 3.045 3_655
H(58) H(8) 2.860 3_655
H(58) H(14) 3.058 .
H(58) H(16) 2.836 .
H(59) P(4) 2.908 .
H(59) O(5) 3.411 .
H(59) O(10) 2.447 .
H(59) O(13) 2.253 .
H(59) H(61) 3.386 .
H(60) P(1) 3.334 .
H(60) O(5) 1.973 .
H(60) O(10) 3.547 .
H(60) O(19) 3.214 .
H(60) H(61) 2.643 .
H(60) H(62) 3.487 .
H(61) P(1) 3.189 .
H(61) O(3) 3.325 .
H(61) O(5) 2.057 .
H(61) O(9) 3.099 .
H(61) O(15) 3.014 .
H(61) N(12) 3.425 .
H(61) C(10) 3.374 .
H(61) H(11) 3.583 .
H(61) H(12) 3.253 .
H(61) H(18) 3.456 3_645
H(61) H(32) 3.505 .
H(61) H(34) 2.461 .
H(61) H(37) 2.991 .
H(61) H(54) 3.023 3_745
H(61) H(56) 3.377 3_745
H(61) H(59) 3.386 .
H(61) H(60) 2.643 .
H(62) P(5) 2.894 .
H(62) O(5) 3.348 .
H(62) O(10) 3.332 .
H(62) O(11) 2.867 .
H(62) O(15) 2.035 .
H(62) C(6) 3.494 3_645
H(62) H(5) 3.043 .
H(62) H(10) 3.365 .
H(62) H(12) 2.973 .
H(62) H(15) 3.096 3_645
H(62) H(18) 2.657 3_645
H(62) H(34) 3.525 .
H(62) H(37) 3.131 .
H(62) H(54) 3.287 3_745
H(62) H(60) 3.487 .
H(67) P(2) 3.047 2_456
H(67) O(6) 3.490 2_456
H(67) O(7) 1.852 2_456
H(67) O(18) 3.075 4_555
H(67) O(20) 3.341 .
H(67) O(21) 3.167 .
H(67) O(23) 3.327 .
H(67) N(5) 3.320 2_456
H(67) C(7) 3.419 2_456
H(67) C(9) 3.594 .
H(67) H(21) 2.780 2_456
H(67) H(22) 3.258 2_456
H(67) H(24) 2.833 2_456
H(67) H(27) 3.416 .
H(67) H(28) 2.904 .
H(67) H(35) 2.881 4_655
H(67) H(64) 3.096 .
H(67) H(63) 3.132 .
H(67) H(66) 2.386 .
H(67) H(69) 2.580 .
H(68) P(6) 2.973 4_555
H(68) O(7) 3.031 2_456
H(68) O(17) 3.311 4_555
H(68) O(18) 1.868 4_555
H(68) O(21) 3.127 .
H(68) O(23) 3.444 .
H(68) C(15) 3.548 3_645
H(68) H(21) 3.429 2_456
H(68) H(22) 3.224 2_456
H(68) H(24) 2.996 2_456
H(68) H(35) 2.755 4_655
H(68) H(42) 2.923 4_655
H(68) H(44) 3.396 4_655
H(68) H(47) 3.491 3_645
H(68) H(48) 2.786 3_645
H(68) H(66) 2.324 .
H(68) H(69) 2.707 .
H(64) O(6) 3.125 2_456
H(64) O(22) 3.212 .
H(64) O(21) 1.967 .
H(64) N(1) 3.365 .
H(64) C(1) 3.141 .
H(64) H(2) 2.721 .
H(64) H(3) 2.764 .
H(64) H(4) 2.918 .
H(64) H(23) 3.595 .
H(64) H(25) 3.553 2_556
H(64) H(26) 3.363 2_556
H(64) H(28) 3.253 .
H(64) H(38) 3.157 4_655
H(64) H(45) 3.403 3_745
H(64) H(67) 3.096 .
H(64) H(65) 2.364 .
H(64) H(66) 2.069 .
H(63) P(2) 2.916 2_456
H(63) O(6) 1.960 2_456
H(63) O(7) 3.248 2_456
H(63) O(21) 3.132 .
H(63) C(8) 3.160 2_556
H(63) C(9) 3.303 2_556
H(63) H(2) 2.777 .
H(63) H(23) 2.735 .
H(63) H(25) 3.064 2_556
H(63) H(26) 2.717 2_556
H(63) H(27) 2.721 2_556
H(63) H(28) 2.969 .
H(63) H(29) 3.346 2_556
H(63) H(38) 3.344 4_655
H(63) H(67) 3.132 .
H(63) H(66) 3.068 .
H(65) P(4) 2.859 3_645
H(65) O(13) 3.118 3_645
H(65) O(14) 1.936 3_645
H(65) O(22) 3.259 .
H(65) O(20) 3.262 .
H(65) N(8) 3.459 4_655
H(65) C(1) 3.535 .
H(65) C(13) 3.570 3_745
H(65) H(3) 3.006 .
H(65) H(4) 3.170 .
H(65) H(39) 3.596 4_655
H(65) H(40) 2.612 4_655
H(65) H(43) 2.824 3_745
H(65) H(44) 2.709 4_655
H(65) H(45) 3.361 3_745
H(65) H(46) 3.592 3_745
H(65) H(47) 3.312 4_655
H(65) H(64) 2.364 .
H(66) O(14) 3.211 3_645
H(66) O(22) 1.949 .
H(66) O(20) 2.890 .
H(66) O(23) 3.529 .
H(66) N(8) 3.372 4_655
H(66) H(3) 3.569 .
H(66) H(4) 3.221 .
H(66) H(35) 2.970 4_655
H(66) H(38) 3.297 4_655
H(66) H(40) 2.500 4_655
H(66) H(42) 3.466 4_655
H(66) H(44) 2.769 4_655
H(66) H(67) 2.386 .
H(66) H(68) 2.324 .
H(66) H(64) 2.069 .
H(66) H(63) 3.068 .
H(66) H(69) 2.994 .
H(69) O(8) 3.233 1_455
H(69) O(22) 2.080 .
H(69) N(6) 3.280 .
H(69) N(10) 3.432 3_645
H(69) C(1) 3.558 .
H(69) C(9) 3.099 .
H(69) C(15) 3.526 3_645
H(69) H(4) 2.612 .
H(69) H(7) 3.327 .
H(69) H(24) 2.729 2_456
H(69) H(27) 2.921 .
H(69) H(28) 2.722 .
H(69) H(30) 2.578 .
H(69) H(48) 2.816 3_645
H(69) H(49) 3.148 3_645
H(69) H(50) 3.082 3_645
H(69) H(57) 3.590 3_645
H(69) H(67) 2.580 .
H(69) H(68) 2.707 .
H(69) H(66) 2.994 .
H(70) P(3) 2.835 1_455
H(70) O(2) 2.993 1_455
H(70) O(3) 3.142 1_455
H(70) O(8) 1.945 1_455
H(70) O(22) 3.293 .
H(70) N(6) 3.355 .
H(70) N(10) 2.939 3_645
H(70) C(9) 3.582 .
H(70) C(15) 3.336 3_645
H(70) H(4) 3.249 .
H(70) H(7) 2.915 .
H(70) H(24) 2.948 2_456
H(70) H(27) 3.263 .
H(70) H(28) 3.531 .
H(70) H(30) 2.552 .
H(70) H(48) 2.791 3_645
H(70) H(49) 2.937 3_645
H(70) H(50) 2.269 3_645
H(70) H(57) 2.830 3_645

loop_
_geom_hbond_atom_site_label_D
_geom_hbond_atom_site_label_H
_geom_hbond_atom_site_label_A
_geom_hbond_site_symmetry_A
_geom_hbond_distance_DA
_geom_hbond_distance_DH
_geom_hbond_distance_HA
_geom_hbond_angle_DHA
_geom_hbond_publ_flag
O(19) H(61) O(5) . 2.904(2) 0.857 2.057 170 no
O(19) H(62) O(15) . 2.904(2) 0.931 2.035 155 no
O(20) H(63) O(6) 2_456 2.788(2) 0.831 1.960 175 no
O(20) H(64) O(21) . 2.898(2) 0.942 1.967 169 no
O(21) H(65) O(14) 3_645 2.761(2) 0.829 1.936 173 no
O(21) H(66) O(22) . 2.808(2) 0.869 1.949 170 no
O(22) H(67) O(7) 2_456 2.761(2) 0.920 1.852 169 no
O(22) H(68) O(18) 4_555 2.740(2) 0.876 1.868 172 no
O(23) H(69) O(22) . 2.835(2) 0.766 2.080 169 no
O(23) H(70) O(8) 1_455 2.805(2) 0.885 1.945 164 no
N(1) H(1) O(9) . 2.776(2) 0.950 1.851 164 no
N(1) H(2) O(20) . 2.924(2) 0.950 2.121 141 no
N(2) H(9) O(4) 1_455 2.821(2) 0.950 1.878 172 no
N(2) H(10) O(15) . 2.920(2) 0.950 1.970 178 no
N(3) H(11) O(9) . 2.981(2) 0.950 2.176 142 no
N(3) H(12) O(15) . 2.910(2) 0.950 1.968 171 no
N(4) H(19) O(4) 1_455 2.870(2) 0.950 2.118 135 no
N(4) H(20) O(17) 3_655 2.886(2) 0.950 1.938 175 no
N(5) H(21) O(7) . 2.942(2) 0.950 2.043 157 no
N(5) H(22) O(17) 3_655 2.847(2) 0.950 1.915 166 no
N(6) H(29) O(6) 1_455 2.986(2) 0.950 2.145 147 no
N(6) H(30) O(23) . 3.003(3) 0.950 2.171 146 no
N(7) H(31) O(16) 1_655 2.793(2) 0.950 2.021 137 no
N(7) H(32) O(5) . 3.193(2) 0.950 2.407 140 no
N(8) H(39) O(13) . 2.937(2) 0.950 2.035 158 no
N(8) H(40) O(21) 4_654 2.962(2) 0.950 2.129 146 no
N(9) H(41) O(14) 1_655 3.087(2) 0.950 2.321 137 no
N(9) H(42) O(18) 1_655 2.819(3) 0.950 1.947 152 no
N(10) H(49) O(13) . 2.858(2) 0.950 1.939 162 no
N(10) H(50) O(8) 3_755 2.806(2) 0.950 1.873 167 no
N(11) H(51) O(16) 1_655 2.948(2) 0.950 2.131 143 no
N(11) H(52) O(8) 3_755 3.002(2) 0.950 2.080 163 no
N(12) H(59) O(10) . 3.261(2) 0.950 2.447 144 no
N(12) H(59) O(13) . 3.031(2) 0.950 2.253 139 no
N(12) H(60) O(5) . 2.898(2) 0.950 1.973 164 no

loop_
_cod_changelog_entry_id
_cod_changelog_entry_author
_cod_changelog_entry_date
_cod_changelog_entry_text
1 'Vaitkus, Antanas' 2022-05-09T05:05:00+03:00
;
 Replaced the '&#x0080;' sequence with a backslash symbol ('\')
 in multiple data values.
;
